data_7017298
loop_
_publ_author_name
'Abrahams, Brendan F.'
'Grannas, Martin J.'
'Hudson, Timothy A.'
'Hughes, Steven A.'
'Pranoto, Naomi H.'
'Robson, Richard'

_publ_section_title
;
 Synthesis, structure and host-guest properties of
 (Et(4)N)(2)[Sn(iv)Ca(ii)(chloranilate)(4)], a new type of robust
 microporous coordination polymer with a 2D square grid structure.
;
_journal_issue 45
_journal_name_full 'Dalton transactions (Cambridge, England : 2003)'
_journal_page_first 12242
_journal_page_last 12247
_journal_paper_doi 10.1039/c1dt10962f
_journal_volume 40
_journal_year 2011
_chemical_formula_sum 'C46 H56 Ca Cl8 N2 O20 Sn'
_chemical_formula_weight 1399.30
_chemical_name_systematic
;
?
;
_space_group_IT_number 97
_symmetry_cell_setting tetragonal
_symmetry_space_group_name_Hall 'I 4 2'
_symmetry_space_group_name_H-M 'I 4 2 2'
_atom_sites_solution_hydrogens geom
_atom_sites_solution_primary direct
_atom_sites_solution_secondary difmap
_audit_creation_method SHELXL-97
_cell_angle_alpha 90.00
_cell_angle_beta 90.00
_cell_angle_gamma 90.00
_cell_formula_units_Z 2
_cell_length_a 11.9869(2)
_cell_length_b 11.9869(2)
_cell_length_c 20.7309(4)
_cell_measurement_reflns_used 3234
_cell_measurement_temperature 100(1)
_cell_measurement_theta_max 29.07
_cell_measurement_theta_min 3.10
_cell_volume 2978.74(9)
_computing_cell_refinement
;
CrysAlisPro, Agilent Technologies,
Version 1.171.34.49 (release 20-01-2011 CrysAlis171 .NET)
(compiled Jan 20 2011,15:58:25)
;
_computing_data_collection
;
CrysAlisPro, Agilent Technologies,
Version 1.171.34.49 (release 20-01-2011 CrysAlis171 .NET)
(compiled Jan 20 2011,15:58:25)
;
_computing_data_reduction
;
CrysAlisPro, Agilent Technologies,
Version 1.171.34.49 (release 20-01-2011 CrysAlis171 .NET)
(compiled Jan 20 2011,15:58:25)
;
_computing_structure_refinement 'SHELXL-97 (Sheldrick, 1997)'
_diffrn_ambient_temperature 100(1)
_diffrn_detector_area_resol_mean 10.2273
_diffrn_measured_fraction_theta_full 0.970
_diffrn_measured_fraction_theta_max 0.970
_diffrn_measurement_device_type 'SuperNova, Dual, Cu at zero, Atlas'
_diffrn_measurement_method '\w scans'
_diffrn_radiation_monochromator mirror
_diffrn_radiation_source 'SuperNova (Mo) X-ray Source'
_diffrn_radiation_type MoK\a
_diffrn_radiation_wavelength 0.71073
_diffrn_reflns_av_R_equivalents 0.0226
_diffrn_reflns_av_sigmaI/netI 0.0294
_diffrn_reflns_limit_h_max 14
_diffrn_reflns_limit_h_min -11
_diffrn_reflns_limit_k_max 15
_diffrn_reflns_limit_k_min -10
_diffrn_reflns_limit_l_max 14
_diffrn_reflns_limit_l_min -26
_diffrn_reflns_number 4191
_diffrn_reflns_theta_full 27.99
_diffrn_reflns_theta_max 27.99
_diffrn_reflns_theta_min 3.10
_exptl_absorpt_coefficient_mu 0.945
_exptl_absorpt_correction_T_max 1.00000
_exptl_absorpt_correction_T_min 0.60365
_exptl_absorpt_correction_type multi-scan
_exptl_absorpt_process_details
;
CrysAlisPro, Agilent Technologies,
Version 1.171.34.49 (release 20-01-2011 CrysAlis171 .NET)
(compiled Jan 20 2011,15:58:25)
Empirical absorption correction using spherical harmonics,
implemented in SCALE3 ABSPACK scaling algorithm.
;
_exptl_crystal_colour 'deep purple'
_exptl_crystal_density_diffrn 1.560
_exptl_crystal_density_method 'not measured'
_exptl_crystal_description 'square plate'
_exptl_crystal_F_000 1424
_exptl_crystal_size_max 0.17
_exptl_crystal_size_mid 0.17
_exptl_crystal_size_min 0.13
_refine_diff_density_max 0.646
_refine_diff_density_min -0.359
_refine_diff_density_rms 0.082
_refine_ls_abs_structure_details 'Flack H D (1983), Acta Cryst. A39, 876-881'
_refine_ls_abs_structure_Flack 0.48(3)
_refine_ls_extinction_method none
_refine_ls_goodness_of_fit_ref 1.145
_refine_ls_hydrogen_treatment constr
_refine_ls_matrix_type full
_refine_ls_number_parameters 128
_refine_ls_number_reflns 1738
_refine_ls_number_restraints 3
_refine_ls_restrained_S_all 1.146
_refine_ls_R_factor_all 0.0303
_refine_ls_R_factor_gt 0.0287
_refine_ls_shift/su_max 0.000
_refine_ls_shift/su_mean 0.000
_refine_ls_structure_factor_coef Fsqd
_refine_ls_weighting_details 'calc w=1/[\s^2^(Fo^2^)+(0.0377P)^2^+5.3954P] where P=(Fo^2^+2Fc^2^)/3'
_refine_ls_weighting_scheme calc
_refine_ls_wR_factor_gt 0.0773
_refine_ls_wR_factor_ref 0.0783
_reflns_number_gt 1688
_reflns_number_total 1738
_reflns_threshold_expression >2sigma(I)
_cod_data_source_file c1dt10962f.txt
_cod_data_source_block shelxl4
_cod_depositor_comments
;
The following automatic conversions were performed:

'_symmetry_cell_setting' value 'Tetragonal' changed to 'tetragonal'
according to /home/saulius/struct/CIF-dictionaries/cif_core.dic
dictionary named 'cif_core.dic' version 2.4.1 from 2010-06-29.

Automatic conversion script
Id: cif_fix_values 1715 2011-07-08 13:25:40Z adriana 
;
_cod_original_sg_symbol_H-M I422
_cod_database_code 7017298

loop_
_symmetry_equiv_pos_as_xyz
'x, y, z'
'x, -y, -z'
'-x, -y, z'
'-x, y, -z'
'y, x, -z'
'y, -x, z'
'-y, x, z'
'-y, -x, -z'
'x+1/2, y+1/2, z+1/2'
'x+1/2, -y+1/2, -z+1/2'
'-x+1/2, -y+1/2, z+1/2'
'-x+1/2, y+1/2, -z+1/2'
'y+1/2, x+1/2, -z+1/2'
'y+1/2, -x+1/2, z+1/2'
'-y+1/2, x+1/2, z+1/2'
'-y+1/2, -x+1/2, -z+1/2'

loop_
_atom_site_label
_atom_site_type_symbol
_atom_site_fract_x
_atom_site_fract_y
_atom_site_fract_z
_atom_site_U_iso_or_equiv
_atom_site_adp_type
_atom_site_occupancy
_atom_site_symmetry_multiplicity
_atom_site_calc_flag
_atom_site_refinement_flags
_atom_site_disorder_assembly
_atom_site_disorder_group
N1 N 0.5000 0.5000 0.2461(2) 0.0139(8) Uani 1 4 d S . .
C4 C 0.5997(6) 0.5231(6) 0.2020(3) 0.0235(17) Uani 0.50 1 d PD A 1
H4A H 0.6137 0.4559 0.1754 0.028 Uiso 0.50 1 calc PR A 1
H4B H 0.5796 0.5846 0.1722 0.028 Uiso 0.50 1 calc PR A 1
C5 C 0.7066(12) 0.554(2) 0.2363(10) 0.035(4) Uani 0.50 1 d PD A 1
H5A H 0.7638 0.5733 0.2045 0.052 Uiso 0.50 1 calc PR A 1
H5B H 0.7322 0.4906 0.2622 0.052 Uiso 0.50 1 calc PR A 1
H5C H 0.6931 0.6182 0.2646 0.052 Uiso 0.50 1 calc PR A 1
C6 C 0.5997(5) 0.5229(5) 0.2900(3) 0.0163(13) Uani 0.50 1 d PD A 2
H6A H 0.5825 0.5885 0.3173 0.020 Uiso 0.50 1 calc PR A 2
H6B H 0.6103 0.4581 0.3190 0.020 Uiso 0.50 1 calc PR A 2
C7 C 0.7077(11) 0.5445(19) 0.2545(9) 0.026(4) Uani 0.50 1 d PD A 2
H7A H 0.7666 0.5621 0.2856 0.039 Uiso 0.50 1 calc PR A 2
H7B H 0.6977 0.6075 0.2249 0.039 Uiso 0.50 1 calc PR A 2
H7C H 0.7286 0.4779 0.2299 0.039 Uiso 0.50 1 calc PR A 2
Sn1 Sn 0.5000 0.5000 0.5000 0.00786(13) Uani 1 8 d S . .
Cl1 Cl 0.67875(7) 0.80309(6) 0.35554(3) 0.01942(18) Uani 1 1 d . . .
O2 O 0.85163(16) 0.90738(17) 0.44045(10) 0.0140(5) Uani 1 1 d . . .
O1 O 0.56943(16) 0.63539(16) 0.44259(9) 0.0105(4) Uani 1 1 d . . .
C3 C 0.7985(2) 0.8293(2) 0.46467(12) 0.0111(6) Uani 1 1 d . . .
C2 C 0.7118(2) 0.7692(2) 0.43454(12) 0.0119(5) Uani 1 1 d . . .
C1 C 0.6535(2) 0.6874(2) 0.46580(12) 0.0097(6) Uani 1 1 d . . .
Ca1 Ca 1.0000 1.0000 0.5000 0.0074(3) Uani 1 8 d S . .
C9 C 0.0768(6) 0.4207(6) 0.3876(6) 0.064(3) Uani 0.50 1 d PD B 3
H9A H 0.0915 0.3545 0.3611 0.097 Uiso 0.50 1 calc PR B 3
H9B H 0.0410 0.3981 0.4280 0.097 Uiso 0.50 1 calc PR B 3
H9C H 0.1474 0.4585 0.3971 0.097 Uiso 0.50 1 calc PR B 3
O3 O 0.0000 0.5000 0.2924(5) 0.059(2) Uani 0.50 2 d SP C 3
C8 C 0.0000 0.5000 0.3509(6) 0.053(3) Uani 0.50 2 d SPD . 3
O4 O 0.0376(13) 0.4387(17) 0.4430(11) 0.116(9) Uani 0.25 1 d P . 4

loop_
_atom_site_aniso_label
_atom_site_aniso_U_11
_atom_site_aniso_U_22
_atom_site_aniso_U_33
_atom_site_aniso_U_23
_atom_site_aniso_U_13
_atom_site_aniso_U_12
N1 0.0150(13) 0.0150(13) 0.0117(18) 0.000 0.000 0.000
C4 0.026(3) 0.026(4) 0.019(3) 0.003(3) 0.011(3) -0.001(3)
C5 0.020(6) 0.030(7) 0.055(9) 0.024(7) 0.011(5) 0.005(4)
C6 0.014(3) 0.017(4) 0.018(3) 0.001(2) -0.005(2) 0.005(2)
C7 0.012(5) 0.013(4) 0.053(10) 0.017(7) -0.005(5) -0.006(3)
Sn1 0.00626(16) 0.00626(16) 0.0111(2) 0.000 0.000 0.000
Cl1 0.0237(4) 0.0212(4) 0.0134(3) 0.0063(3) -0.0065(3) -0.0104(3)
O2 0.0133(10) 0.0145(10) 0.0143(9) 0.0038(8) -0.0020(8) -0.0056(8)
O1 0.0098(9) 0.0080(9) 0.0135(9) 0.0013(8) -0.0020(8) -0.0001(7)
C3 0.0087(13) 0.0093(13) 0.0153(13) 0.0018(10) 0.0019(10) -0.0003(12)
C2 0.0137(13) 0.0129(13) 0.0091(10) 0.0020(10) -0.0028(11) -0.0007(10)
C1 0.0082(13) 0.0096(13) 0.0114(12) -0.0006(10) 0.0000(10) 0.0013(11)
Ca1 0.0058(4) 0.0058(4) 0.0104(6) 0.000 0.000 0.000
C9 0.032(5) 0.028(5) 0.134(10) 0.028(6) -0.033(6) -0.007(4)
O3 0.053(6) 0.054(6) 0.071(6) 0.000 0.000 -0.017(6)
C8 0.037(6) 0.035(6) 0.088(9) 0.000 0.000 -0.025(6)
O4 0.049(10) 0.131(17) 0.168(17) -0.095(15) -0.072(12) 0.030(10)

loop_
_atom_type_symbol
_atom_type_description
_atom_type_scat_dispersion_real
_atom_type_scat_dispersion_imag
_atom_type_scat_source
C C 0.0033 0.0016 'International Tables Vol C Tables 4.2.6.8 and 6.1.1.4'
H H 0.0000 0.0000 'International Tables Vol C Tables 4.2.6.8 and 6.1.1.4'
N N 0.0061 0.0033 'International Tables Vol C Tables 4.2.6.8 and 6.1.1.4'
O O 0.0106 0.0060 'International Tables Vol C Tables 4.2.6.8 and 6.1.1.4'
Cl Cl 0.1484 0.1585 'International Tables Vol C Tables 4.2.6.8 and 6.1.1.4'
Ca Ca 0.2262 0.3064 'International Tables Vol C Tables 4.2.6.8 and 6.1.1.4'
Sn Sn -0.6537 1.4246 'International Tables Vol C Tables 4.2.6.8 and 6.1.1.4'

loop_
_geom_angle_atom_site_label_1
_geom_angle_atom_site_label_2
_geom_angle_atom_site_label_3
_geom_angle
_geom_angle_site_symmetry_1
_geom_angle_site_symmetry_3
C6 N1 C6 69.2(3) . 7_655
C6 N1 C6 69.2(3) . 6_565
C6 N1 C6 106.8(5) 7_655 6_565
C6 N1 C6 106.8(5) . 3_665
C6 N1 C6 69.2(3) 7_655 3_665
C6 N1 C6 69.2(3) 6_565 3_665
C6 N1 C4 179.8(5) . 3_665
C6 N1 C4 111.0(4) 7_655 3_665
C6 N1 C4 110.8(4) 6_565 3_665
C6 N1 C4 73.3(3) 3_665 3_665
C6 N1 C4 110.8(4) . 6_565
C6 N1 C4 179.8(5) 7_655 6_565
C6 N1 C4 73.3(3) 6_565 6_565
C6 N1 C4 111.0(4) 3_665 6_565
C4 N1 C4 69.0(3) 3_665 6_565
C6 N1 C4 73.3(3) . .
C6 N1 C4 110.8(4) 7_655 .
C6 N1 C4 111.0(4) 6_565 .
C6 N1 C4 179.8(5) 3_665 .
C4 N1 C4 106.5(6) 3_665 .
C4 N1 C4 69.0(3) 6_565 .
C6 N1 C4 111.0(4) . 7_655
C6 N1 C4 73.3(3) 7_655 7_655
C6 N1 C4 179.8(5) 6_565 7_655
C6 N1 C4 110.8(4) 3_665 7_655
C4 N1 C4 69.0(3) 3_665 7_655
C4 N1 C4 106.5(6) 6_565 7_655
C4 N1 C4 69.0(3) . 7_655
C5 C4 N1 115.1(8) . .
C7 C6 N1 114.2(7) . .
O1 Sn1 O1 150.25(10) 5_556 3_665
O1 Sn1 O1 72.62(5) 5_556 4_656
O1 Sn1 O1 135.06(10) 3_665 4_656
O1 Sn1 O1 113.74(10) 5_556 8_666
O1 Sn1 O1 74.28(10) 3_665 8_666
O1 Sn1 O1 72.62(5) 4_656 8_666
O1 Sn1 O1 72.62(5) 5_556 2_566
O1 Sn1 O1 83.65(10) 3_665 2_566
O1 Sn1 O1 113.74(10) 4_656 2_566
O1 Sn1 O1 72.62(5) 8_666 2_566
O1 Sn1 O1 74.28(10) 5_556 .
O1 Sn1 O1 113.74(10) 3_665 .
O1 Sn1 O1 83.65(10) 4_656 .
O1 Sn1 O1 150.25(10) 8_666 .
O1 Sn1 O1 135.06(10) 2_566 .
O1 Sn1 O1 83.65(10) 5_556 6_565
O1 Sn1 O1 72.62(5) 3_665 6_565
O1 Sn1 O1 150.25(10) 4_656 6_565
O1 Sn1 O1 135.06(10) 8_666 6_565
O1 Sn1 O1 74.28(10) 2_566 6_565
O1 Sn1 O1 72.62(5) . 6_565
O1 Sn1 O1 135.06(10) 5_556 7_655
O1 Sn1 O1 72.62(5) 3_665 7_655
O1 Sn1 O1 74.28(10) 4_656 7_655
O1 Sn1 O1 83.65(10) 8_666 7_655
O1 Sn1 O1 150.25(10) 2_566 7_655
O1 Sn1 O1 72.62(5) . 7_655
O1 Sn1 O1 113.74(10) 6_565 7_655
C3 O2 Ca1 120.99(17) . .
C1 O1 Sn1 117.30(17) . .
O2 C3 C2 125.8(2) . .
O2 C3 C3 116.06(15) . 5_556
C2 C3 C3 118.09(15) . 5_556
C1 C2 C3 122.2(2) . .
C1 C2 Cl1 119.9(2) . .
C3 C2 Cl1 117.9(2) . .
O1 C1 C2 125.0(2) . .
O1 C1 C1 115.38(15) . 5_556
C2 C1 C1 119.58(15) . 5_556
O2 Ca1 O2 157.60(10) 8_776 .
O2 Ca1 O2 75.08(4) 8_776 4_756
O2 Ca1 O2 125.70(10) . 4_756
O2 Ca1 O2 119.02(9) 8_776 5_556
O2 Ca1 O2 65.82(9) . 5_556
O2 Ca1 O2 75.08(4) 4_756 5_556
O2 Ca1 O2 75.08(4) 8_776 2_576
O2 Ca1 O2 86.06(10) . 2_576
O2 Ca1 O2 119.02(9) 4_756 2_576
O2 Ca1 O2 75.08(4) 5_556 2_576
O2 Ca1 O2 125.70(10) 8_776 7_755
O2 Ca1 O2 75.08(4) . 7_755
O2 Ca1 O2 65.82(9) 4_756 7_755
O2 Ca1 O2 86.06(10) 5_556 7_755
O2 Ca1 O2 157.60(10) 2_576 7_755
O2 Ca1 O2 65.82(9) 8_776 3_775
O2 Ca1 O2 119.02(9) . 3_775
O2 Ca1 O2 86.06(10) 4_756 3_775
O2 Ca1 O2 157.60(10) 5_556 3_775
O2 Ca1 O2 125.70(10) 2_576 3_775
O2 Ca1 O2 75.08(4) 7_755 3_775
O2 Ca1 O2 86.06(10) 8_776 6_575
O2 Ca1 O2 75.08(4) . 6_575
O2 Ca1 O2 157.60(10) 4_756 6_575
O2 Ca1 O2 125.70(10) 5_556 6_575
O2 Ca1 O2 65.82(9) 2_576 6_575
O2 Ca1 O2 119.02(9) 7_755 6_575
O2 Ca1 O2 75.08(4) 3_775 6_575
C8 O3 O3 180.000(2) . 13_455
O3 C8 C9 119.8(5) . 3_565
O3 C8 C9 119.8(5) . .
C9 C8 C9 120.3(11) 3_565 .

loop_
_geom_bond_atom_site_label_1
_geom_bond_atom_site_label_2
_geom_bond_distance
_geom_bond_site_symmetry_2
N1 C6 1.528(6) .
N1 C6 1.528(6) 7_655
N1 C6 1.528(6) 6_565
N1 C6 1.528(6) 3_665
N1 C4 1.530(7) 3_665
N1 C4 1.530(7) 6_565
N1 C4 1.530(7) .
N1 C4 1.530(7) 7_655
C4 C5 1.513(15) .
C6 C7 1.512(14) .
Sn1 O1 2.1778(19) 5_556
Sn1 O1 2.1778(19) 3_665
Sn1 O1 2.1778(19) 4_656
Sn1 O1 2.1778(19) 8_666
Sn1 O1 2.1778(19) 2_566
Sn1 O1 2.1778(19) .
Sn1 O1 2.1778(19) 6_565
Sn1 O1 2.1778(19) 7_655
Cl1 C2 1.733(3) .
O2 C3 1.238(3) .
O2 Ca1 2.433(2) .
O1 C1 1.279(3) .
C3 C2 1.411(4) .
C3 C3 1.555(5) 5_556
C2 C1 1.368(4) .
C1 C1 1.530(5) 5_556
Ca1 O2 2.433(2) 8_776
Ca1 O2 2.433(2) 4_756
Ca1 O2 2.433(2) 5_556
Ca1 O2 2.433(2) 2_576
Ca1 O2 2.433(2) 7_755
Ca1 O2 2.433(2) 3_775
Ca1 O2 2.433(2) 6_575
C9 C8 1.526(7) .
O3 C8 1.213(14) .
O3 O3 1.760(19) 13_455
C8 C9 1.526(7) 3_565
O4 O4 1.72(4) 3_565
